data_4070295
loop_
_publ_author_name
'Rosen, Evelyn L.'
'Varnado, C. Daniel'
'Tennyson, Andrew G.'
'Khramov, Dimitri M.'
'Kamplain, Justin W.'
'Sung, Daphne H.'
'Cresswell, Philip T.'
'Lynch, Vincent M.'
'Bielawski, Christopher W.'

_publ_section_title
;
 Redox-Active N-Heterocyclic Carbenes: Design, Synthesis, and Evaluation
 of Their Electronic Properties
;
_journal_issue 23
_journal_name_full Organometallics
_journal_page_first 6695
_journal_paper_doi 10.1021/om900698x
_journal_volume 28
_journal_year 2009
_chemical_formula_moiety 'C28 H26 N2 O2 1-, Ir 2+, Cl 1-, C8 H12, 2 C4 H8 O'
_chemical_formula_sum 'C45 H54 Cl Ir N2 O4'
_chemical_formula_weight 914.55
_chemical_name_common 6a
_chemical_name_systematic
;
 ?
;
_space_group_IT_number 62
_symmetry_cell_setting orthorhombic
_symmetry_space_group_name_Hall '-P 2ac 2n'
_symmetry_space_group_name_H-M 'P n m a'
_atom_sites_solution_hydrogens geom
_atom_sites_solution_primary direct
_atom_sites_solution_secondary difmap
_audit_creation_method SHELXL-97
_cell_angle_alpha 90.00
_cell_angle_beta 90.00
_cell_angle_gamma 90.00
_cell_formula_units_Z 4
_cell_length_a 17.3850(3)
_cell_length_b 23.2658(4)
_cell_length_c 9.7425(2)
_cell_measurement_reflns_used 4945
_cell_measurement_temperature 153(2)
_cell_measurement_theta_max 27.5
_cell_measurement_theta_min 1
_cell_volume 3940.61(13)
_computing_cell_refinement 'Collect software, Nonius B.V. 1998'
_computing_data_collection 'Collect software, Nonius B.V. 1998'
_computing_data_reduction
;
DENZO and Scalepack (Otwinoski and Minor, 1997)
;
_computing_molecular_graphics 'XP SHELXTL/PC, Siemens Analytical'
_computing_structure_refinement 'XL SHELXTL/PC, Siemens Analytical'
_computing_structure_solution
;

SIR97 - Altomare A., Burla M.C., Camalli M., Cascarano G.L., Giacovazzo C., 
Guagliardi A., Moliterni A.G.G., Polidori G.,Spagna R.
;
_diffrn_ambient_temperature 153(2)
_diffrn_measured_fraction_theta_full 0.998
_diffrn_measured_fraction_theta_max 0.998
_diffrn_measurement_device_type 'Nonius Kappa CCD'
_diffrn_measurement_method \w-scans
_diffrn_radiation_monochromator graphite
_diffrn_radiation_source 'fine-focus sealed tube'
_diffrn_radiation_type MoK\a
_diffrn_radiation_wavelength 0.71073
_diffrn_reflns_av_R_equivalents 0.0245
_diffrn_reflns_av_sigmaI/netI 0.0356
_diffrn_reflns_limit_h_max 22
_diffrn_reflns_limit_h_min -22
_diffrn_reflns_limit_k_max 30
_diffrn_reflns_limit_k_min -30
_diffrn_reflns_limit_l_max 12
_diffrn_reflns_limit_l_min -12
_diffrn_reflns_number 8615
_diffrn_reflns_theta_full 27.46
_diffrn_reflns_theta_max 27.46
_diffrn_reflns_theta_min 2.27
_exptl_absorpt_coefficient_mu 3.502
_exptl_absorpt_correction_T_max 0.81
_exptl_absorpt_correction_T_min 0.66
_exptl_absorpt_correction_type multi-scan
_exptl_absorpt_process_details
;
DENZO and Scalepack (Otwinoski and Minor, 1997)
;
_exptl_crystal_colour red
_exptl_crystal_density_diffrn 1.542
_exptl_crystal_density_method 'not measured'
_exptl_crystal_description prisms
_exptl_crystal_F_000 1856
_exptl_crystal_size_max 0.28
_exptl_crystal_size_mid 0.13
_exptl_crystal_size_min 0.06
_refine_diff_density_max 1.351
_refine_diff_density_min -1.565
_refine_diff_density_rms 0.101
_refine_ls_extinction_coef 0.00030(6)
_refine_ls_extinction_expression Fc^*^=kFc[1+0.001xFc^2^\l^3^/sin(2\q)]^-1/4^
_refine_ls_extinction_method SHELXL
_refine_ls_goodness_of_fit_ref 1.092
_refine_ls_hydrogen_treatment constr
_refine_ls_matrix_type full
_refine_ls_number_parameters 200
_refine_ls_number_reflns 4621
_refine_ls_number_restraints 0
_refine_ls_restrained_S_all 1.092
_refine_ls_R_factor_all 0.0459
_refine_ls_R_factor_gt 0.0357
_refine_ls_shift/su_max 0.000
_refine_ls_shift/su_mean 0.000
_refine_ls_structure_factor_coef Fsqd
_refine_ls_weighting_details 'calc w=1/[\s^2^(Fo^2^)+(0.0168P)^2^+12.9726P] where P=(Fo^2^+2Fc^2^)/3'
_refine_ls_weighting_scheme calc
_refine_ls_wR_factor_gt 0.0759
_refine_ls_wR_factor_ref 0.0789
_reflns_number_gt 3935
_reflns_number_total 4621
_reflns_threshold_expression >2sigma(I)
_cod_data_source_file om900698x_si_002.cif
_cod_data_source_block ircod
_cod_depositor_comments
;
The following automatic conversions were performed:

'_symmetry_cell_setting' value 'Orthorhombic' changed to
'orthorhombic' according to
/home/saulius/struct/CIF-dictionaries/cif_core.dic dictionary named
'cif_core.dic' version 2.4.2 from 2011-04-26.

Automatic conversion script
Id: cif_fix_values 1715 2011-07-08 13:25:40Z adriana 
;
_cod_original_sg_symbol_H-M Pnma
_cod_database_code 4070295

loop_
_symmetry_equiv_pos_as_xyz
'x, y, z'
'-x+1/2, -y, z+1/2'
'x+1/2, -y+1/2, -z+1/2'
'-x, y+1/2, -z'
'-x, -y, -z'
'x-1/2, y, -z-1/2'
'-x-1/2, y-1/2, z-1/2'
'x, -y-1/2, z'

loop_
_atom_site_label
_atom_site_type_symbol
_atom_site_fract_x
_atom_site_fract_y
_atom_site_fract_z
_atom_site_U_iso_or_equiv
_atom_site_adp_type
_atom_site_occupancy
_atom_site_symmetry_multiplicity
_atom_site_calc_flag
_atom_site_refinement_flags
Ir1 Ir 0.437570(12) 0.2500 0.134679(19) 0.02803(8) Uani 1 2 d S
Cl1 Cl 0.33251(11) 0.2500 0.28541(18) 0.0896(9) Uani 1 2 d S
O1 O 0.6199(3) 0.13409(19) 0.5842(4) 0.0774(13) Uani 1 1 d .
N1 N 0.54036(19) 0.20364(15) 0.3661(3) 0.0297(7) Uani 1 1 d .
C1 C 0.5124(3) 0.2500 0.2951(5) 0.0258(11) Uani 1 2 d S
C2 C 0.5831(2) 0.2212(2) 0.4781(4) 0.0344(9) Uani 1 1 d .
C3 C 0.6221(3) 0.1860(3) 0.5830(5) 0.0496(13) Uani 1 1 d .
C4 C 0.6634(3) 0.2202(2) 0.6897(4) 0.0514(14) Uani 1 1 d .
C5 C 0.7022(3) 0.1904(3) 0.7922(5) 0.072(2) Uani 1 1 d .
H5 H 0.7022 0.1496 0.7929 0.087 Uiso 1 1 calc R
C6 C 0.7407(3) 0.2208(3) 0.8930(5) 0.092(3) Uani 1 1 d .
H6 H 0.7678 0.2010 0.9646 0.110 Uiso 1 1 d R
C7 C 0.5320(3) 0.14357(19) 0.3264(4) 0.0376(10) Uani 1 1 d .
C8 C 0.4726(3) 0.1124(2) 0.3826(5) 0.0531(13) Uani 1 1 d .
C9 C 0.4690(5) 0.0541(3) 0.3491(7) 0.083(2) Uani 1 1 d .
H9 H 0.4294 0.0311 0.3875 0.100 Uiso 1 1 calc R
C10 C 0.5215(5) 0.0294(3) 0.2619(8) 0.093(3) Uani 1 1 d .
C11 C 0.5828(4) 0.0620(2) 0.2137(7) 0.077(2) Uani 1 1 d .
H11 H 0.6202 0.0445 0.1562 0.093 Uiso 1 1 calc R
C12 C 0.5904(3) 0.1194(2) 0.2476(5) 0.0468(12) Uani 1 1 d .
C13 C 0.4157(4) 0.1380(3) 0.4808(6) 0.0730(19) Uani 1 1 d .
H13A H 0.4386 0.1409 0.5724 0.110 Uiso 1 1 d R
H13B H 0.3701 0.1133 0.4846 0.110 Uiso 1 1 d R
H13C H 0.4009 0.1764 0.4490 0.110 Uiso 1 1 d R
C14 C 0.5151(7) -0.0354(3) 0.2236(11) 0.158(5) Uani 1 1 d .
H14A H 0.4648 -0.0427 0.1814 0.238 Uiso 1 1 d R
H14B H 0.5204 -0.0589 0.3065 0.238 Uiso 1 1 d R
H14C H 0.5559 -0.0454 0.1584 0.238 Uiso 1 1 d R
C15 C 0.6619(3) 0.1519(2) 0.2087(6) 0.0623(16) Uani 1 1 d .
H15A H 0.6485 0.1917 0.1863 0.094 Uiso 1 1 d R
H15B H 0.6860 0.1337 0.1288 0.094 Uiso 1 1 d R
H15C H 0.6979 0.1514 0.2861 0.094 Uiso 1 1 d R
C1A C 0.5178(2) 0.2198(2) -0.0097(4) 0.0421(11) Uani 1 1 d .
H1A H 0.5420 0.2000 0.0651 0.050 Uiso 1 1 d R
C2A C 0.4819(4) 0.1843(4) -0.1203(8) 0.119(4) Uani 1 1 d .
H2AA H 0.5020 0.1981 -0.2095 0.143 Uiso 1 1 calc R
H2AB H 0.4997 0.1442 -0.1085 0.143 Uiso 1 1 calc R
C3A C 0.3999(3) 0.1835(3) -0.1286(6) 0.0716(18) Uani 1 1 d .
H3AA H 0.3823 0.1433 -0.1180 0.086 Uiso 1 1 calc R
H3AB H 0.3847 0.1964 -0.2216 0.086 Uiso 1 1 calc R
C4A C 0.3578(2) 0.2201(2) -0.0247(4) 0.0446(12) Uani 1 1 d .
H4A H 0.3293 0.2006 0.0455 0.054 Uiso 1 1 d R

loop_
_atom_site_aniso_label
_atom_site_aniso_U_11
_atom_site_aniso_U_22
_atom_site_aniso_U_33
_atom_site_aniso_U_23
_atom_site_aniso_U_13
_atom_site_aniso_U_12
Ir1 0.02349(12) 0.04258(14) 0.01803(10) 0.000 0.00046(9) 0.000
Cl1 0.0299(9) 0.209(3) 0.0301(8) 0.000 0.0096(7) 0.000
O1 0.100(3) 0.071(3) 0.061(2) 0.026(2) -0.025(2) 0.013(3)
N1 0.0310(17) 0.0337(18) 0.0245(15) 0.0035(14) -0.0022(13) 0.0012(14)
C1 0.017(3) 0.040(3) 0.021(2) 0.000 0.002(2) 0.000
C2 0.0226(19) 0.054(3) 0.0262(19) 0.0027(18) -0.0021(15) 0.0033(18)
C3 0.045(3) 0.073(4) 0.031(2) 0.017(2) -0.003(2) 0.010(3)
C4 0.030(2) 0.101(4) 0.0225(19) 0.009(2) -0.0014(17) 0.006(2)
C5 0.038(3) 0.143(6) 0.036(3) 0.019(3) -0.003(2) 0.014(3)
C6 0.033(3) 0.212(10) 0.031(2) 0.019(3) -0.006(2) 0.013(4)
C7 0.052(3) 0.032(2) 0.029(2) 0.0031(18) 0.0021(19) 0.000(2)
C8 0.071(4) 0.047(3) 0.042(3) -0.006(2) 0.015(2) -0.014(3)
C9 0.119(6) 0.047(3) 0.083(4) -0.004(3) 0.041(4) -0.025(4)
C10 0.150(7) 0.036(3) 0.095(5) -0.004(3) 0.048(5) 0.003(4)
C11 0.109(5) 0.038(3) 0.085(4) 0.007(3) 0.042(4) 0.024(3)
C12 0.062(3) 0.038(3) 0.041(2) 0.011(2) 0.014(2) 0.011(2)
C13 0.079(4) 0.071(4) 0.068(4) -0.014(3) 0.039(3) -0.028(3)
C14 0.262(13) 0.036(4) 0.177(10) -0.026(5) 0.097(10) -0.020(6)
C15 0.057(3) 0.060(3) 0.070(4) 0.018(3) 0.019(3) 0.025(3)
C1A 0.027(2) 0.066(3) 0.033(2) -0.020(2) 0.0037(17) 0.006(2)
C2A 0.054(4) 0.188(9) 0.115(6) -0.122(6) -0.004(4) 0.016(5)
C3A 0.062(4) 0.088(4) 0.065(4) -0.047(3) 0.000(3) -0.021(3)
C4A 0.034(2) 0.074(3) 0.026(2) -0.002(2) -0.0085(17) -0.014(2)

loop_
_atom_type_symbol
_atom_type_description
_atom_type_scat_dispersion_real
_atom_type_scat_dispersion_imag
_atom_type_scat_source
C C 0.0033 0.0016 'International Tables Vol C Tables 4.2.6.8 and 6.1.1.4'
H H 0.0000 0.0000 'International Tables Vol C Tables 4.2.6.8 and 6.1.1.4'
N N 0.0061 0.0033 'International Tables Vol C Tables 4.2.6.8 and 6.1.1.4'
O O 0.0106 0.0060 'International Tables Vol C Tables 4.2.6.8 and 6.1.1.4'
Cl Cl 0.1484 0.1585 'International Tables Vol C Tables 4.2.6.8 and 6.1.1.4'
Ir Ir -1.4442 7.9887 'International Tables Vol C Tables 4.2.6.8 and 6.1.1.4'

loop_
_geom_angle_atom_site_label_1
_geom_angle_atom_site_label_2
_geom_angle_atom_site_label_3
_geom_angle
_geom_angle_site_symmetry_1
_geom_angle_site_symmetry_3
C1 Ir1 C1A 95.14(18) . 8_565
C1 Ir1 C1A 95.14(18) . .
C1A Ir1 C1A 39.0(3) 8_565 .
C1 Ir1 C4A 161.45(13) . .
C1A Ir1 C4A 92.95(17) 8_565 .
C1A Ir1 C4A 80.79(17) . .
C1 Ir1 C4A 161.45(13) . 8_565
C1A Ir1 C4A 80.79(17) 8_565 8_565
C1A Ir1 C4A 92.95(17) . 8_565
C4A Ir1 C4A 36.9(3) . 8_565
C1 Ir1 Cl1 90.99(15) . .
C1A Ir1 Cl1 159.49(13) 8_565 .
C1A Ir1 Cl1 159.49(13) . .
C4A Ir1 Cl1 87.20(13) . .
C4A Ir1 Cl1 87.20(13) 8_565 .
C1 N1 C2 110.9(3) . .
C1 N1 C7 125.8(3) . .
C2 N1 C7 123.1(3) . .
N1 C1 N1 103.8(4) 8_565 .
N1 C1 Ir1 128.0(2) 8_565 .
N1 C1 Ir1 128.0(2) . .
C2 C2 N1 107.2(2) 8_565 .
C2 C2 C3 123.7(3) 8_565 .
N1 C2 C3 129.1(4) . .
O1 C3 C2 123.2(5) . .
O1 C3 C4 122.7(5) . .
C2 C3 C4 114.1(5) . .
C4 C4 C5 119.9(4) 8_565 .
C4 C4 C3 122.2(3) 8_565 .
C5 C4 C3 117.9(6) . .
C6 C5 C4 119.4(7) . .
C6 C5 H5 120.3 . .
C4 C5 H5 120.3 . .
C6 C6 C5 120.7(4) 8_565 .
C6 C6 H6 118.7 8_565 .
C5 C6 H6 120.6 . .
C8 C7 C12 123.6(4) . .
C8 C7 N1 118.4(4) . .
C12 C7 N1 117.5(4) . .
C7 C8 C9 117.0(5) . .
C7 C8 C13 122.6(5) . .
C9 C8 C13 120.4(5) . .
C10 C9 C8 121.4(6) . .
C10 C9 H9 119.3 . .
C8 C9 H9 119.3 . .
C9 C10 C11 119.4(6) . .
C9 C10 C14 120.4(7) . .
C11 C10 C14 120.1(7) . .
C12 C11 C10 121.3(5) . .
C12 C11 H11 119.4 . .
C10 C11 H11 119.4 . .
C11 C12 C7 116.9(5) . .
C11 C12 C15 120.3(5) . .
C7 C12 C15 122.6(4) . .
C8 C13 H13A 109.9 . .
C8 C13 H13B 109.0 . .
H13A C13 H13B 109.5 . .
C8 C13 H13C 109.6 . .
H13A C13 H13C 109.5 . .
H13B C13 H13C 109.5 . .
C10 C14 H14A 109.4 . .
C10 C14 H14B 109.6 . .
H14A C14 H14B 109.5 . .
C10 C14 H14C 109.4 . .
H14A C14 H14C 109.5 . .
H14B C14 H14C 109.5 . .
C12 C15 H15A 109.6 . .
C12 C15 H15B 109.7 . .
H15A C15 H15B 109.5 . .
C12 C15 H15C 109.1 . .
H15A C15 H15C 109.5 . .
H15B C15 H15C 109.5 . .
C1A C1A C2A 123.6(5) 8_565 .
C1A C1A Ir1 70.48(14) 8_565 .
C2A C1A Ir1 113.0(3) . .
C1A C1A H1A 118.8 8_565 .
C2A C1A H1A 117.7 . .
Ir1 C1A H1A 86.8 . .
C3A C2A C1A 117.7(5) . .
C3A C2A H2AA 107.9 . .
C1A C2A H2AA 107.9 . .
C3A C2A H2AB 107.9 . .
C1A C2A H2AB 107.9 . .
H2AA C2A H2AB 107.2 . .
C2A C3A C4A 116.0(4) . .
C2A C3A H3AA 108.3 . .
C4A C3A H3AA 108.3 . .
C2A C3A H3AB 108.3 . .
C4A C3A H3AB 108.3 . .
H3AA C3A H3AB 107.4 . .
C4A C4A C3A 124.3(3) 8_565 .
C4A C4A Ir1 71.55(13) 8_565 .
C3A C4A Ir1 110.3(3) . .
C4A C4A H4A 118.3 8_565 .
C3A C4A H4A 117.4 . .
Ir1 C4A H4A 88.4 . .

loop_
_geom_bond_atom_site_label_1
_geom_bond_atom_site_label_2
_geom_bond_distance
_geom_bond_site_symmetry_2
Ir1 C1 2.033(5) .
Ir1 C1A 2.102(4) 8_565
Ir1 C1A 2.102(4) .
Ir1 C4A 2.194(4) .
Ir1 C4A 2.194(4) 8_565
Ir1 Cl1 2.3436(17) .
O1 C3 1.209(7) .
N1 C1 1.371(4) .
N1 C2 1.382(5) .
N1 C7 1.457(5) .
C1 N1 1.371(4) 8_565
C2 C2 1.341(9) 8_565
C2 C3 1.473(6) .
C3 C4 1.494(7) .
C4 C4 1.386(12) 8_565
C4 C5 1.390(7) .
C5 C6 1.383(9) .
C5 H5 0.9500 .
C6 C6 1.360(16) 8_565
C6 H6 0.9599 .
C7 C8 1.375(7) .
C7 C12 1.392(6) .
C8 C9 1.395(8) .
C8 C13 1.500(7) .
C9 C10 1.373(9) .
C9 H9 0.9500 .
C10 C11 1.390(9) .
C10 C14 1.559(8) .
C11 C12 1.382(7) .
C11 H11 0.9500 .
C12 C15 1.503(7) .
C13 H13A 0.9800 .
C13 H13B 0.9800 .
C13 H13C 0.9800 .
C14 H14A 0.9800 .
C14 H14B 0.9800 .
C14 H14C 0.9800 .
C15 H15A 0.9800 .
C15 H15B 0.9800 .
C15 H15C 0.9800 .
C1A C1A 1.404(10) 8_565
C1A C2A 1.494(7) .
C1A H1A 0.9600 .
C2A C3A 1.428(8) .
C2A H2AA 0.9900 .
C2A H2AB 0.9900 .
C3A C4A 1.511(7) .
C3A H3AA 0.9900 .
C3A H3AB 0.9900 .
C4A C4A 1.389(10) 8_565
C4A H4A 0.9601 .

loop_
_geom_torsion_atom_site_label_1
_geom_torsion_atom_site_label_2
_geom_torsion_atom_site_label_3
_geom_torsion_atom_site_label_4
_geom_torsion
_geom_torsion_site_symmetry_1
_geom_torsion_site_symmetry_4
C2 N1 C1 N1 0.8(5) . 8_565
C7 N1 C1 N1 -175.0(3) . 8_565
C2 N1 C1 Ir1 -173.2(3) . .
C7 N1 C1 Ir1 11.0(6) . .
C1A Ir1 C1 N1 74.1(4) 8_565 8_565
C1A Ir1 C1 N1 113.3(4) . 8_565
C4A Ir1 C1 N1 -170.4(4) . 8_565
C4A Ir1 C1 N1 -2.2(9) 8_565 8_565
Cl1 Ir1 C1 N1 -86.3(4) . 8_565
C1A Ir1 C1 N1 -113.3(4) 8_565 .
C1A Ir1 C1 N1 -74.1(4) . .
C4A Ir1 C1 N1 2.2(9) . .
C4A Ir1 C1 N1 170.4(4) 8_565 .
Cl1 Ir1 C1 N1 86.3(4) . .
C1 N1 C2 C2 -0.5(3) . 8_565
C7 N1 C2 C2 175.4(3) . 8_565
C1 N1 C2 C3 178.7(4) . .
C7 N1 C2 C3 -5.4(7) . .
C2 C2 C3 O1 177.8(4) 8_565 .
N1 C2 C3 O1 -1.3(8) . .
C2 C2 C3 C4 -1.0(5) 8_565 .
N1 C2 C3 C4 179.9(4) . .
O1 C3 C4 C4 -177.9(4) . 8_565
C2 C3 C4 C4 1.0(5) . 8_565
O1 C3 C4 C5 1.6(8) . .
C2 C3 C4 C5 -179.6(4) . .
C4 C4 C5 C6 -0.3(6) 8_565 .
C3 C4 C5 C6 -179.7(4) . .
C4 C5 C6 C6 0.3(6) . 8_565
C1 N1 C7 C8 -95.8(5) . .
C2 N1 C7 C8 88.9(5) . .
C1 N1 C7 C12 92.2(6) . .
C2 N1 C7 C12 -83.1(5) . .
C12 C7 C8 C9 -4.7(8) . .
N1 C7 C8 C9 -176.2(5) . .
C12 C7 C8 C13 172.5(5) . .
N1 C7 C8 C13 1.0(8) . .
C7 C8 C9 C10 -1.2(11) . .
C13 C8 C9 C10 -178.5(7) . .
C8 C9 C10 C11 4.7(13) . .
C8 C9 C10 C14 -178.6(8) . .
C9 C10 C11 C12 -2.4(12) . .
C14 C10 C11 C12 -179.2(8) . .
C10 C11 C12 C7 -3.1(10) . .
C10 C11 C12 C15 172.5(7) . .
C8 C7 C12 C11 6.8(8) . .
N1 C7 C12 C11 178.3(5) . .
C8 C7 C12 C15 -168.7(5) . .
N1 C7 C12 C15 2.8(7) . .
C1 Ir1 C1A C1A -91.8(2) . 8_565
C4A Ir1 C1A C1A 106.42(14) . 8_565
C4A Ir1 C1A C1A 71.46(14) 8_565 8_565
Cl1 Ir1 C1A C1A 161.3(4) . 8_565
C1 Ir1 C1A C2A 149.0(5) . .
C1A Ir1 C1A C2A -119.1(5) 8_565 .
C4A Ir1 C1A C2A -12.7(5) . .
C4A Ir1 C1A C2A -47.7(6) 8_565 .
Cl1 Ir1 C1A C2A 42.2(7) . .
C1A C1A C2A C3A -70.7(9) 8_565 .
Ir1 C1A C2A C3A 10.5(10) . .
C1A C2A C3A C4A 1.1(12) . .
C2A C3A C4A C4A 69.6(8) . 8_565
C2A C3A C4A Ir1 -11.4(8) . .
C1 Ir1 C4A C4A 173.8(6) . 8_565
C1A Ir1 C4A C4A -70.40(14) 8_565 8_565
C1A Ir1 C4A C4A -107.62(15) . 8_565
Cl1 Ir1 C4A C4A 89.06(4) . 8_565
C1 Ir1 C4A C3A -65.5(7) . .
C1A Ir1 C4A C3A 50.3(4) 8_565 .
C1A Ir1 C4A C3A 13.0(4) . .
C4A Ir1 C4A C3A 120.7(4) 8_565 .
Cl1 Ir1 C4A C3A -150.3(4) . .
